data_2220009
loop_
_publ_author_name
'Bai, Hong-Ye'
'Wu, Hua'
'Ma, Jian-Fang'

_publ_section_title
;
 1,8,16,23-Tetrakis(2-cyanobenzyl)bis-<i>p</i>-xylylbis-<i>m</i>-xylyldiamine
;
_journal_coeditor_code TK2307
_journal_issue 11
_journal_name_full 'Acta Crystallographica Section E'
_journal_page_first o2142
_journal_paper_doi 10.1107/S1600536808033473
_journal_volume 64
_journal_year 2008
_chemical_formula_iupac 'C64 H56 N8'
_chemical_formula_moiety 'C64 H56 N8'
_chemical_formula_sum 'C64 H56 N8'
_chemical_formula_weight 937.17
_chemical_name_common
;
1,8,16,23-Tetrakis(2-cyanobenzyl)bis-<i>p</i>-xylylbis-<i>m</i>-xylyldiamine
;
_chemical_name_systematic
;
2,2',2'',2'''-[3,7,11,15-tetraaza-1(1,4),5(1,3),9(1,4),13(1,3)-
tetrabenzenacyclohexadecaphane-3,7,11,15-
tetrayltetramethylene]tetrabenzonitrile
;
_space_group_IT_number 2
_symmetry_cell_setting triclinic
_symmetry_space_group_name_Hall '-P 1'
_symmetry_space_group_name_H-M 'P -1'
_atom_sites_solution_hydrogens geom
_atom_sites_solution_primary direct
_atom_sites_solution_secondary difmap
_audit_creation_method SHELXL-97
_cell_angle_alpha 73.26(2)
_cell_angle_beta 73.012(19)
_cell_angle_gamma 83.40(2)
_cell_formula_units_Z 1
_cell_length_a 9.084(5)
_cell_length_b 10.999(8)
_cell_length_c 14.160(8)
_cell_measurement_temperature 293(2)
_cell_volume 1295.0(14)
_computing_cell_refinement 'PROCESS-AUTO (Rigaku, 1998)'
_computing_data_collection 'PROCESS-AUTO (Rigaku, 1998)'
_computing_data_reduction 'PROCESS-AUTO (Rigaku, 1998)'
_computing_molecular_graphics 'SHELXTL-Plus (Sheldrick, 2008)'
_computing_publication_material 'SHELXL97 (Sheldrick, 2008)'
_computing_structure_refinement 'SHELXL97 (Sheldrick, 2008)'
_computing_structure_solution 'SHELXS97 (Sheldrick, 2008)'
_diffrn_ambient_temperature 293(2)
_diffrn_detector_area_resol_mean 10.0
_diffrn_measured_fraction_theta_full 0.998
_diffrn_measured_fraction_theta_max 0.987
_diffrn_measurement_device_type 'Rigaku R-AXIS RAPID'
_diffrn_measurement_method \w
_diffrn_radiation_monochromator graphite
_diffrn_radiation_source 'fine-focus sealed tube'
_diffrn_radiation_type MoK\a
_diffrn_radiation_wavelength 0.71069
_diffrn_reflns_av_R_equivalents 0.045
_diffrn_reflns_av_sigmaI/netI 0.070
_diffrn_reflns_limit_h_max 11
_diffrn_reflns_limit_h_min -10
_diffrn_reflns_limit_k_max 14
_diffrn_reflns_limit_k_min -14
_diffrn_reflns_limit_l_max 18
_diffrn_reflns_limit_l_min -17
_diffrn_reflns_number 12846
_diffrn_reflns_theta_full 25.0
_diffrn_reflns_theta_max 27.5
_diffrn_reflns_theta_min 3.0
_exptl_absorpt_coefficient_mu 0.072
_exptl_absorpt_correction_T_max 0.983
_exptl_absorpt_correction_T_min 0.975
_exptl_absorpt_correction_type multi-scan
_exptl_absorpt_process_details '(ABSCOR; Higashi, 1995)'
_exptl_crystal_colour colorless
_exptl_crystal_density_diffrn 1.202
_exptl_crystal_density_method 'not measured'
_exptl_crystal_description block
_exptl_crystal_F_000 496
_exptl_crystal_size_max 0.21
_exptl_crystal_size_mid 0.19
_exptl_crystal_size_min 0.17
_refine_diff_density_max 0.29
_refine_diff_density_min -0.20
_refine_ls_extinction_method none
_refine_ls_goodness_of_fit_ref 1.04
_refine_ls_hydrogen_treatment constr
_refine_ls_matrix_type full
_refine_ls_number_parameters 325
_refine_ls_number_reflns 5868
_refine_ls_number_restraints 0
_refine_ls_restrained_S_all 1.04
_refine_ls_R_factor_all 0.152
_refine_ls_R_factor_gt 0.073
_refine_ls_shift/su_max_lt 0.001
_refine_ls_shift/su_mean 0.000
_refine_ls_structure_factor_coef Fsqd
_refine_ls_weighting_details 'calc w=1/[\s^2^(Fo^2^)+(0.072P)^2^+0.2406P] where P=(Fo^2^+2Fc^2^)/3'
_refine_ls_weighting_scheme calc
_refine_ls_wR_factor_gt 0.158
_refine_ls_wR_factor_ref 0.188
_reflns_number_gt 2846
_reflns_number_total 5868
_reflns_threshold_expression I>2\s(I)
_cod_data_source_file tk2307.cif
_cod_data_source_block I
_cod_database_code 2220009
_cod_database_fobs_code 2220009

loop_
_symmetry_equiv_pos_as_xyz
'x, y, z'
'-x, -y, -z'

loop_
_atom_site_type_symbol
_atom_site_label
_atom_site_fract_x
_atom_site_fract_y
_atom_site_fract_z
_atom_site_U_iso_or_equiv
_atom_site_adp_type
_atom_site_calc_flag
_atom_site_refinement_flags
_atom_site_occupancy
C C1 0.2541(3) 0.7033(3) 0.7026(2) 0.0587(7) Uani d . 1
H H1A 0.3350 0.6744 0.7368 0.070 Uiso calc R 1
H H1B 0.1856 0.7611 0.7371 0.070 Uiso calc R 1
C C2 0.1184(3) 0.5227(3) 0.8221(2) 0.0580(7) Uani d . 1
H H2A 0.0346 0.4692 0.8316 0.070 Uiso calc R 1
H H2B 0.0791 0.5823 0.8632 0.070 Uiso calc R 1
C C3 0.2436(3) 0.4416(2) 0.85999(19) 0.0514(7) Uani d . 1
C C4 0.2980(4) 0.4604(3) 0.9363(2) 0.0685(8) Uani d . 1
H H4 0.2593 0.5290 0.9633 0.082 Uiso calc R 1
C C5 0.4080(4) 0.3798(3) 0.9728(3) 0.0793(10) Uani d . 1
H H5 0.4430 0.3942 1.0240 0.095 Uiso calc R 1
C C6 0.4666(3) 0.2779(3) 0.9339(2) 0.0648(8) Uani d . 1
H H6 0.5409 0.2236 0.9592 0.078 Uiso calc R 1
C C7 0.4163(3) 0.2554(3) 0.85783(19) 0.0499(6) Uani d . 1
C C8 0.3047(3) 0.3377(2) 0.82186(19) 0.0495(6) Uani d . 1
H H8 0.2697 0.3230 0.7707 0.059 Uiso calc R 1
C C9 0.4840(3) 0.1459(3) 0.8133(2) 0.0548(7) Uani d . 1
H H9A 0.5684 0.1758 0.7528 0.066 Uiso calc R 1
H H9B 0.5259 0.0820 0.8628 0.066 Uiso calc R 1
C C10 0.5508(3) 0.9901(2) 0.2845(2) 0.0554(7) Uani d . 1
H H10A 0.4759 1.0474 0.2558 0.066 Uiso calc R 1
H H10B 0.6264 1.0412 0.2901 0.066 Uiso calc R 1
C C11 0.4700(3) 0.9112(2) 0.39063(19) 0.0497(6) Uani d . 1
C C12 0.3422(3) 0.9611(3) 0.4501(2) 0.0602(7) Uani d . 1
H H12 0.3026 1.0412 0.4231 0.072 Uiso calc R 1
C C13 0.2726(3) 0.8938(3) 0.5488(2) 0.0600(8) Uani d . 1
H H13 0.1867 0.9299 0.5871 0.072 Uiso calc R 1
C C14 0.3260(3) 0.7751(3) 0.5925(2) 0.0502(6) Uani d . 1
C C15 0.4526(3) 0.7244(3) 0.5325(2) 0.0584(7) Uani d . 1
H H15 0.4907 0.6437 0.5592 0.070 Uiso calc R 1
C C16 0.5235(3) 0.7914(3) 0.4334(2) 0.0570(7) Uani d . 1
H H16 0.6089 0.7551 0.3949 0.068 Uiso calc R 1
C C17 0.0341(3) 0.6353(3) 0.6741(2) 0.0650(8) Uani d . 1
H H17A 0.0640 0.6999 0.6095 0.078 Uiso calc R 1
H H17B -0.0426 0.6735 0.7220 0.078 Uiso calc R 1
C C18 -0.0369(3) 0.5274(3) 0.6582(2) 0.0600(7) Uani d . 1
C C19 0.0540(4) 0.4340(3) 0.6196(2) 0.0643(8) Uani d . 1
H H19 0.1600 0.4334 0.6088 0.077 Uiso calc R 1
C C20 -0.0083(4) 0.3423(3) 0.5969(2) 0.0792(10) Uani d . 1
H H20 0.0554 0.2816 0.5691 0.095 Uiso calc R 1
C C21 -0.1693(5) 0.3400(3) 0.6158(3) 0.0818(10) Uani d . 1
H H21 -0.2118 0.2776 0.6002 0.098 Uiso calc R 1
C C22 -0.2617(4) 0.4274(3) 0.6561(3) 0.0772(9) Uani d . 1
H H22 -0.3679 0.4252 0.6690 0.093 Uiso calc R 1
C C23 -0.1967(3) 0.5224(3) 0.6789(2) 0.0632(8) Uani d . 1
C C24 -0.2924(4) 0.6135(3) 0.7200(3) 0.0710(9) Uani d . 1
C C25 0.2686(3) 0.0107(3) 0.8774(2) 0.0560(7) Uani d . 1
H H25A 0.2388 0.0577 0.9289 0.067 Uiso calc R 1
H H25B 0.3237 -0.0663 0.9042 0.067 Uiso calc R 1
C C26 0.1259(3) -0.0250(2) 0.8603(2) 0.0504(6) Uani d . 1
C C27 0.0631(3) 0.0487(3) 0.7840(2) 0.0677(8) Uani d . 1
H H27 0.1111 0.1227 0.7409 0.081 Uiso calc R 1
C C28 -0.0698(3) 0.0151(3) 0.7699(3) 0.0784(10) Uani d . 1
H H28 -0.1100 0.0662 0.7178 0.094 Uiso calc R 1
C C29 -0.1422(3) -0.0942(3) 0.8331(3) 0.0726(9) Uani d . 1
H H29 -0.2307 -0.1176 0.8232 0.087 Uiso calc R 1
C C30 -0.0843(3) -0.1679(3) 0.9101(2) 0.0638(8) Uani d . 1
H H30 -0.1338 -0.2411 0.9534 0.077 Uiso calc R 1
C C31 0.0486(3) -0.1339(2) 0.9241(2) 0.0516(7) Uani d . 1
C C32 0.1041(3) -0.2134(3) 1.0065(3) 0.0674(8) Uani d . 1
N N1 0.3723(2) 0.08726(19) 0.78530(15) 0.0472(5) Uani d . 1
N N2 0.1680(2) 0.5945(2) 0.71309(16) 0.0511(6) Uani d . 1
N N3 0.1478(4) -0.2784(3) 1.0735(3) 0.0995(10) Uani d . 1
N N4 -0.3737(4) 0.6894(4) 0.7527(3) 0.1080(11) Uani d . 1

loop_
_atom_site_aniso_label
_atom_site_aniso_U_11
_atom_site_aniso_U_22
_atom_site_aniso_U_33
_atom_site_aniso_U_12
_atom_site_aniso_U_13
_atom_site_aniso_U_23
C1 0.0600(16) 0.0602(18) 0.0538(16) -0.0240(14) -0.0019(13) -0.0173(14)
C2 0.0576(17) 0.0523(17) 0.0537(16) -0.0098(13) -0.0020(13) -0.0086(14)
C3 0.0557(16) 0.0462(16) 0.0452(15) -0.0195(12) -0.0032(12) -0.0054(12)
C4 0.091(2) 0.0562(19) 0.0636(19) -0.0270(17) -0.0185(17) -0.0172(16)
C5 0.100(3) 0.079(2) 0.076(2) -0.035(2) -0.042(2) -0.017(2)
C6 0.0634(18) 0.068(2) 0.0703(19) -0.0209(15) -0.0335(15) -0.0071(16)
C7 0.0452(14) 0.0513(16) 0.0501(15) -0.0185(12) -0.0111(12) -0.0041(13)
C8 0.0525(15) 0.0523(16) 0.0426(14) -0.0136(12) -0.0107(12) -0.0089(12)
C9 0.0454(14) 0.0527(17) 0.0609(17) -0.0097(12) -0.0132(13) -0.0049(13)
C10 0.0556(16) 0.0425(15) 0.0572(16) -0.0061(12) -0.0049(13) -0.0056(13)
C11 0.0474(14) 0.0432(15) 0.0530(16) -0.0099(11) -0.0060(12) -0.0090(13)
C12 0.0643(17) 0.0432(16) 0.0645(18) 0.0013(13) -0.0060(15) -0.0142(14)
C13 0.0529(16) 0.0539(18) 0.0624(18) -0.0030(13) 0.0020(14) -0.0168(15)
C14 0.0516(15) 0.0484(16) 0.0499(15) -0.0155(12) -0.0068(12) -0.0139(13)
C15 0.0598(17) 0.0494(16) 0.0565(17) -0.0009(13) -0.0111(14) -0.0047(13)
C16 0.0537(16) 0.0557(18) 0.0501(16) 0.0009(13) -0.0028(13) -0.0093(14)
C17 0.0586(17) 0.0560(18) 0.081(2) -0.0091(14) -0.0219(15) -0.0129(16)
C18 0.0638(18) 0.0516(17) 0.0633(18) -0.0141(14) -0.0229(14) -0.0029(14)
C19 0.0703(19) 0.0523(18) 0.077(2) -0.0072(15) -0.0324(16) -0.0137(16)
C20 0.105(3) 0.060(2) 0.074(2) -0.0093(19) -0.033(2) -0.0090(17)
C21 0.105(3) 0.061(2) 0.084(2) -0.034(2) -0.038(2) -0.0013(18)
C22 0.071(2) 0.064(2) 0.084(2) -0.0225(17) -0.0196(18) 0.0067(18)
C23 0.0585(17) 0.0620(19) 0.0653(19) -0.0165(15) -0.0245(15) 0.0020(15)
C24 0.0563(19) 0.077(2) 0.082(2) -0.0035(17) -0.0257(17) -0.0179(19)
C25 0.0569(16) 0.0549(17) 0.0497(15) -0.0153(13) -0.0077(13) -0.0060(13)
C26 0.0467(14) 0.0479(16) 0.0516(15) -0.0080(12) -0.0044(12) -0.0125(13)
C27 0.0641(18) 0.0572(19) 0.073(2) -0.0102(15) -0.0192(16) 0.0002(16)
C28 0.0607(19) 0.075(2) 0.094(3) -0.0022(17) -0.0288(18) -0.007(2)
C29 0.0494(17) 0.075(2) 0.093(2) -0.0097(16) -0.0119(17) -0.026(2)
C30 0.0489(16) 0.0608(19) 0.071(2) -0.0116(14) -0.0001(15) -0.0135(16)
C31 0.0428(14) 0.0478(16) 0.0543(16) -0.0078(12) 0.0019(12) -0.0116(13)
C32 0.0583(18) 0.061(2) 0.070(2) -0.0208(15) -0.0060(16) -0.0015(17)
N1 0.0459(11) 0.0448(12) 0.0458(12) -0.0136(9) -0.0057(9) -0.0066(10)
N2 0.0495(12) 0.0473(13) 0.0531(13) -0.0104(10) -0.0115(10) -0.0073(10)
N3 0.092(2) 0.090(2) 0.094(2) -0.0329(17) -0.0286(18) 0.0232(19)
N4 0.080(2) 0.115(3) 0.132(3) 0.004(2) -0.034(2) -0.036(2)

loop_
_atom_type_symbol
_atom_type_description
_atom_type_scat_dispersion_real
_atom_type_scat_dispersion_imag
_atom_type_scat_source
C C 0.0033 0.0016 'International Tables Vol C Tables 4.2.6.8 and 6.1.1.4'
H H 0.0000 0.0000 'International Tables Vol C Tables 4.2.6.8 and 6.1.1.4'
N N 0.0061 0.0033 'International Tables Vol C Tables 4.2.6.8 and 6.1.1.4'

loop_
_geom_angle_atom_site_label_1
_geom_angle_atom_site_label_2
_geom_angle_atom_site_label_3
_geom_angle_site_symmetry_1
_geom_angle_site_symmetry_3
_geom_angle
N2 C1 C14 . . 113.9(2)
N2 C1 H1A . . 108.8
C14 C1 H1A . . 108.8
N2 C1 H1B . . 108.8
C14 C1 H1B . . 108.8
H1A C1 H1B . . 107.7
N2 C2 C3 . . 113.7(2)
N2 C2 H2A . . 108.8
C3 C2 H2A . . 108.8
N2 C2 H2B . . 108.8
C3 C2 H2B . . 108.8
H2A C2 H2B . . 107.7
C4 C3 C8 . . 117.4(3)
C4 C3 C2 . . 123.0(3)
C8 C3 C2 . . 119.5(2)
C5 C4 C3 . . 121.2(3)
C5 C4 H4 . . 119.4
C3 C4 H4 . . 119.4
C4 C5 C6 . . 120.3(3)
C4 C5 H5 . . 119.9
C6 C5 H5 . . 119.9
C5 C6 C7 . . 120.6(3)
C5 C6 H6 . . 119.7
C7 C6 H6 . . 119.7
C6 C7 C8 . . 118.4(3)
C6 C7 C9 . . 120.5(3)
C8 C7 C9 . . 121.1(2)
C7 C8 C3 . . 122.0(3)
C7 C8 H8 . . 119.0
C3 C8 H8 . . 119.0
N1 C9 C7 . . 113.2(2)
N1 C9 H9A . . 108.9
C7 C9 H9A . . 108.9
N1 C9 H9B . . 108.9
C7 C9 H9B . . 108.9
H9A C9 H9B . . 107.7
N1 C10 C11 2_666 . 112.9(2)
N1 C10 H10A 2_666 . 109.0
C11 C10 H10A . . 109.0
N1 C10 H10B 2_666 . 109.0
C11 C10 H10B . . 109.0
H10A C10 H10B . . 107.8
C12 C11 C16 . . 117.5(2)
C12 C11 C10 . . 120.0(2)
C16 C11 C10 . . 122.4(2)
C13 C12 C11 . . 120.9(3)
C13 C12 H12 . . 119.6
C11 C12 H12 . . 119.6
C14 C13 C12 . . 122.0(3)
C14 C13 H13 . . 119.0
C12 C13 H13 . . 119.0
C13 C14 C15 . . 117.1(2)
C13 C14 C1 . . 122.2(2)
C15 C14 C1 . . 120.7(3)
C14 C15 C16 . . 121.3(3)
C14 C15 H15 . . 119.4
C16 C15 H15 . . 119.4
C11 C16 C15 . . 121.2(2)
C11 C16 H16 . . 119.4
C15 C16 H16 . . 119.4
N2 C17 C18 . . 112.8(2)
N2 C17 H17A . . 109.0
C18 C17 H17A . . 109.0
N2 C17 H17B . . 109.0
C18 C17 H17B . . 109.0
H17A C17 H17B . . 107.8
C19 C18 C23 . . 118.2(3)
C19 C18 C17 . . 121.1(3)
C23 C18 C17 . . 120.7(3)
C20 C19 C18 . . 121.5(3)
C20 C19 H19 . . 119.3
C18 C19 H19 . . 119.3
C19 C20 C21 . . 119.8(3)
C19 C20 H20 . . 120.1
C21 C20 H20 . . 120.1
C22 C21 C20 . . 120.3(3)
C22 C21 H21 . . 119.9
C20 C21 H21 . . 119.9
C21 C22 C23 . . 119.7(3)
C21 C22 H22 . . 120.1
C23 C22 H22 . . 120.1
C24 C23 C18 . . 119.9(3)
C24 C23 C22 . . 119.7(3)
C18 C23 C22 . . 120.4(3)
N4 C24 C23 . . 178.5(4)
N1 C25 C26 . . 114.0(2)
N1 C25 H25A . . 108.8
C26 C25 H25A . . 108.8
N1 C25 H25B . . 108.8
C26 C25 H25B . . 108.8
H25A C25 H25B . . 107.7
C27 C26 C31 . . 117.2(3)
C27 C26 C25 . . 122.3(2)
C31 C26 C25 . . 120.5(2)
C26 C27 C28 . . 121.6(3)
C26 C27 H27 . . 119.2
C28 C27 H27 . . 119.2
C29 C28 C27 . . 119.9(3)
C29 C28 H28 . . 120.1
C27 C28 H28 . . 120.1
C30 C29 C28 . . 119.9(3)
C30 C29 H29 . . 120.0
C28 C29 H29 . . 120.0
C29 C30 C31 . . 120.0(3)
C29 C30 H30 . . 120.0
C31 C30 H30 . . 120.0
C30 C31 C26 . . 121.4(3)
C30 C31 C32 . . 118.1(3)
C26 C31 C32 . . 120.6(3)
N3 C32 C31 . . 179.3(3)
C25 N1 C10 . 2_666 110.5(2)
C25 N1 C9 . . 109.9(2)
C10 N1 C9 2_666 . 111.2(2)
C17 N2 C1 . . 110.6(2)
C17 N2 C2 . . 109.7(2)
C1 N2 C2 . . 109.6(2)

loop_
_geom_bond_atom_site_label_1
_geom_bond_atom_site_label_2
_geom_bond_site_symmetry_2
_geom_bond_distance
C1 N2 . 1.453(3)
C1 C14 . 1.515(4)
C1 H1A . 0.9700
C1 H1B . 0.9700
C2 N2 . 1.477(3)
C2 C3 . 1.491(4)
C2 H2A . 0.9700
C2 H2B . 0.9700
C3 C4 . 1.386(4)
C3 C8 . 1.393(4)
C4 C5 . 1.373(4)
C4 H4 . 0.9300
C5 C6 . 1.375(4)
C5 H5 . 0.9300
C6 C7 . 1.378(4)
C6 H6 . 0.9300
C7 C8 . 1.390(4)
C7 C9 . 1.506(4)
C8 H8 . 0.9300
C9 N1 . 1.461(3)
C9 H9A . 0.9700
C9 H9B . 0.9700
C10 N1 2_666 1.460(3)
C10 C11 . 1.517(4)
C10 H10A . 0.9700
C10 H10B . 0.9700
C11 C12 . 1.380(3)
C11 C16 . 1.381(4)
C12 C13 . 1.377(4)
C12 H12 . 0.9300
C13 C14 . 1.374(4)
C13 H13 . 0.9300
C14 C15 . 1.382(4)
C15 C16 . 1.383(4)
C15 H15 . 0.9300
C16 H16 . 0.9300
C17 N2 . 1.452(3)
C17 C18 . 1.514(4)
C17 H17A . 0.9700
C17 H17B . 0.9700
C18 C19 . 1.378(4)
C18 C23 . 1.399(4)
C19 C20 . 1.365(4)
C19 H19 . 0.9300
C20 C21 . 1.411(5)
C20 H20 . 0.9300
C21 C22 . 1.343(5)
C21 H21 . 0.9300
C22 C23 . 1.412(4)
C22 H22 . 0.9300
C23 C24 . 1.392(5)
C24 N4 . 1.156(4)
C25 N1 . 1.459(3)
C25 C26 . 1.499(4)
C25 H25A . 0.9700
C25 H25B . 0.9700
C26 C27 . 1.379(4)
C26 C31 . 1.394(4)
C27 C28 . 1.385(4)
C27 H27 . 0.9300
C28 C29 . 1.377(4)
C28 H28 . 0.9300
C29 C30 . 1.360(4)
C29 H29 . 0.9300
C30 C31 . 1.387(4)
C30 H30 . 0.9300
C31 C32 . 1.427(4)
C32 N3 . 1.154(4)
N1 C10 2_666 1.460(3)

loop_
_geom_hbond_atom_site_label_D
_geom_hbond_atom_site_label_H
_geom_hbond_atom_site_label_A
_geom_hbond_site_symmetry_A
_geom_hbond_distance_DH
_geom_hbond_distance_HA
_geom_hbond_distance_DA
_geom_hbond_angle_DHA
C30 H30 Cg1 2_557 0.930 2.60 3.451(4) 152
C2 H2A Cg2 1_565 0.970 2.97 3.937(4) 177

loop_
_geom_torsion_atom_site_label_1
_geom_torsion_atom_site_label_2
_geom_torsion_atom_site_label_3
_geom_torsion_atom_site_label_4
_geom_torsion_site_symmetry_1
_geom_torsion_site_symmetry_4
_geom_torsion
N2 C2 C3 C4 . . 116.7(3)
N2 C2 C3 C8 . . -66.8(3)
C8 C3 C4 C5 . . 0.1(4)
C2 C3 C4 C5 . . 176.6(3)
C3 C4 C5 C6 . . 0.0(5)
C4 C5 C6 C7 . . 0.1(5)
C5 C6 C7 C8 . . -0.3(4)
C5 C6 C7 C9 . . 178.2(3)
C6 C7 C8 C3 . . 0.3(4)
C9 C7 C8 C3 . . -178.2(2)
C4 C3 C8 C7 . . -0.2(4)
C2 C3 C8 C7 . . -176.9(2)
C6 C7 C9 N1 . . 145.3(2)
C8 C7 C9 N1 . . -36.2(3)
N1 C10 C11 C12 2_666 . -151.7(2)
N1 C10 C11 C16 2_666 . 31.4(4)
C16 C11 C12 C13 . . 0.8(4)
C10 C11 C12 C13 . . -176.3(3)
C11 C12 C13 C14 . . -0.1(5)
C12 C13 C14 C15 . . -0.8(4)
C12 C13 C14 C1 . . 177.2(3)
N2 C1 C14 C13 . . 109.1(3)
N2 C1 C14 C15 . . -72.9(3)
C13 C14 C15 C16 . . 1.0(4)
C1 C14 C15 C16 . . -177.0(3)
C12 C11 C16 C15 . . -0.6(4)
C10 C11 C16 C15 . . 176.4(3)
C14 C15 C16 C11 . . -0.3(5)
N2 C17 C18 C19 . . -39.2(4)
N2 C17 C18 C23 . . 143.0(3)
C23 C18 C19 C20 . . 3.4(4)
C17 C18 C19 C20 . . -174.5(3)
C18 C19 C20 C21 . . -1.9(5)
C19 C20 C21 C22 . . -0.1(5)
C20 C21 C22 C23 . . 0.5(5)
C19 C18 C23 C24 . . 178.6(3)
C17 C18 C23 C24 . . -3.6(4)
C19 C18 C23 C22 . . -2.9(4)
C17 C18 C23 C22 . . 174.9(3)
C21 C22 C23 C24 . . 179.5(3)
C21 C22 C23 C18 . . 1.1(5)
N1 C25 C26 C27 . . -27.7(4)
N1 C25 C26 C31 . . 154.1(2)
C31 C26 C27 C28 . . -1.0(4)
C25 C26 C27 C28 . . -179.3(3)
C26 C27 C28 C29 . . 0.1(5)
C27 C28 C29 C30 . . 0.9(5)
C28 C29 C30 C31 . . -0.8(5)
C29 C30 C31 C26 . . -0.3(4)
C29 C30 C31 C32 . . 179.3(3)
C27 C26 C31 C30 . . 1.2(4)
C25 C26 C31 C30 . . 179.4(2)
C27 C26 C31 C32 . . -178.4(3)
C25 C26 C31 C32 . . -0.1(4)
C26 C25 N1 C10 . 2_666 -72.3(3)
C26 C25 N1 C9 . . 164.6(2)
C7 C9 N1 C25 . . -74.6(3)
C7 C9 N1 C10 . 2_666 162.7(2)
C18 C17 N2 C1 . . 165.5(2)
C18 C17 N2 C2 . . -73.5(3)
C14 C1 N2 C17 . . -65.6(3)
C14 C1 N2 C2 . . 173.4(2)
C3 C2 N2 C17 . . 161.1(2)
C3 C2 N2 C1 . . -77.4(3)
